data_4068624
loop_
_publ_author_name
'Kinnibrugh, Tiffany L.'
'Salman, Seyhan'
'Getmanenko, Yulia A.'
'Coropceanu, Veaceslav'
'Porter, 3rd, William W'
'Timofeeva, Tatiana V.'
'Matzger, Adam J.'
'Br\'edas, Jean-Luc'
'Marder, Seth R.'
'Barlow, Stephen'

_publ_section_title
;
 Dipolar Second-Order Nonlinear Optical Chromophores Containing Ferrocene,
 Octamethylferrocene, and Ruthenocene Donors and Strong \p-Acceptors:
 Crystal Structures and Comparison of \p-Donor Strengths.
;
_journal_issue 5
_journal_name_full Organometallics
_journal_page_first 1350
_journal_page_last 1357
_journal_paper_doi 10.1021/om800986s
_journal_volume 28
_journal_year 2009
_chemical_formula_moiety 'C31 H40 Fe N2 O2 S'
_chemical_formula_sum 'C31 H40 Fe N2 O2 S'
_chemical_formula_weight 560.56
_chemical_name_systematic
; 
 1,3-diethyl-5-((2E,4E)-5-(2,3,4,5,1',2',3',4'-octamethylferrocen-1-yl)penta-2,4-dienylidene)-2-thiobarbituric acid 
;
_space_group_IT_number 2
_symmetry_cell_setting triclinic
_symmetry_space_group_name_Hall '-P 1'
_symmetry_space_group_name_H-M 'P -1'
_atom_sites_solution_hydrogens geom
_atom_sites_solution_primary direct
_atom_sites_solution_secondary difmap
_audit_creation_method SHELXL-97
_cell_angle_alpha 85.665(7)
_cell_angle_beta 85.200(7)
_cell_angle_gamma 82.663(6)
_cell_formula_units_Z 4
_cell_length_a 13.203(4)
_cell_length_b 14.472(4)
_cell_length_c 14.620(4)
_cell_measurement_reflns_used 3305
_cell_measurement_temperature 173(2)
_cell_measurement_theta_max 24.48
_cell_measurement_theta_min 2.236
_cell_volume 2755.0(14)
_computing_cell_refinement 'SAINT+ ver. 6.2 (Bruker, 2001)'
_computing_data_collection 'APEX2  (Bruker, 2005)'
_computing_data_reduction 'SAINT+ ver. 6.2 (Bruker, 2001)'
_computing_molecular_graphics 'SHELXTL ver. 6.12 (Sheldrick, 2001)'
_computing_publication_material 'SHELXTL ver. 6.12 (Sheldrick, 2001)'
_computing_structure_refinement 'SHELXTL ver. 6.12 (Sheldrick, 2001)'
_computing_structure_solution 'SHELXTL ver. 6.12 (Sheldrick, 2001)'
_diffrn_ambient_temperature 173(2)
_diffrn_measured_fraction_theta_full 0.987
_diffrn_measured_fraction_theta_max 0.987
_diffrn_measurement_device_type 'Bruker SMART APEX CCD area detector'
_diffrn_measurement_method 'phi and omega scans'
_diffrn_radiation_monochromator graphite
_diffrn_radiation_source 'fine-focus sealed tube'
_diffrn_radiation_type MoK\a
_diffrn_radiation_wavelength 0.71073
_diffrn_reflns_av_R_equivalents 0.0231
_diffrn_reflns_av_sigmaI/netI 0.1295
_diffrn_reflns_limit_h_max 16
_diffrn_reflns_limit_h_min -16
_diffrn_reflns_limit_k_max 17
_diffrn_reflns_limit_k_min -17
_diffrn_reflns_limit_l_max 18
_diffrn_reflns_limit_l_min 0
_diffrn_reflns_number 15852
_diffrn_reflns_theta_full 26.00
_diffrn_reflns_theta_max 26.00
_diffrn_reflns_theta_min 1.42
_exptl_absorpt_coefficient_mu 0.654
_exptl_absorpt_correction_T_max 0.9082
_exptl_absorpt_correction_T_min 0.7985
_exptl_absorpt_correction_type multi-scan
_exptl_absorpt_process_details 'SADABS (Sheldrick, 2003)'
_exptl_crystal_colour blue
_exptl_crystal_density_diffrn 1.352
_exptl_crystal_density_meas ?
_exptl_crystal_density_method 'not measured'
_exptl_crystal_description prism
_exptl_crystal_F_000 1192
_exptl_crystal_size_max 0.36
_exptl_crystal_size_mid 0.35
_exptl_crystal_size_min 0.15
_refine_diff_density_max 1.305
_refine_diff_density_min -0.694
_refine_diff_density_rms 0.100
_refine_ls_extinction_method none
_refine_ls_goodness_of_fit_ref 0.998
_refine_ls_hydrogen_treatment constr
_refine_ls_matrix_type full
_refine_ls_number_parameters 687
_refine_ls_number_reflns 10828
_refine_ls_number_restraints 0
_refine_ls_restrained_S_all 0.998
_refine_ls_R_factor_all 0.1139
_refine_ls_R_factor_gt 0.0594
_refine_ls_shift/su_max 0.001
_refine_ls_shift/su_mean 0.000
_refine_ls_structure_factor_coef Fsqd
_refine_ls_weighting_details 'calc w=1/[\s^2^(Fo^2^)+(0.0152P)^2^+0.5000P] where P=(Fo^2^+2Fc^2^)/3'
_refine_ls_weighting_scheme calc
_refine_ls_wR_factor_gt 0.0936
_refine_ls_wR_factor_ref 0.1041
_reflns_number_gt 6786
_reflns_number_total 10828
_reflns_threshold_expression I&gt;2\s(I)
_cod_data_source_file om800986s_si_003.cif
_cod_data_source_block COMPOUND_2
_cod_depositor_comments
;
The following automatic conversions were performed:

'_exptl_crystal_density_meas' value 'not measured' was changed to '?'
- the value is perceived as not measured.

Automatic conversion script
Id: cif_fix_values 3008 2015-01-20 13:52:24Z robertas 
;
_cod_original_cell_volume 2754.9(13)
_cod_original_sg_symbol_H-M P-1
_cod_database_code 4068624

loop_
_symmetry_equiv_pos_as_xyz
'x, y, z'
'-x, -y, -z'

loop_
_atom_site_label
_atom_site_type_symbol
_atom_site_fract_x
_atom_site_fract_y
_atom_site_fract_z
_atom_site_U_iso_or_equiv
_atom_site_adp_type
_atom_site_occupancy
_atom_site_symmetry_multiplicity
_atom_site_calc_flag
_atom_site_refinement_flags
Fe1A Fe 0.47556(5) 0.23163(5) 0.20268(5) 0.01495(19) Uani 1 1 d .
O2B O -0.1648(2) 0.9607(2) -0.3642(2) 0.0242(9) Uani 1 1 d .
Fe1B Fe -0.03088(5) 0.73463(5) 0.26796(5) 0.01461(18) Uani 1 1 d .
O2A O 0.3382(2) 0.4635(2) 0.8147(2) 0.0227(9) Uani 1 1 d .
S1B S -0.46050(10) 1.18943(9) -0.43874(9) 0.0241(3) Uani 1 1 d .
O1A O 0.1440(2) 0.6216(2) 0.5814(2) 0.0234(9) Uani 1 1 d .
S1A S 0.03745(10) 0.68431(9) 0.90388(10) 0.0250(3) Uani 1 1 d .
C10A C 0.5239(3) 0.3412(3) 0.2599(3) 0.0111(12) Uani 1 1 d .
O1B O -0.3539(2) 1.1215(2) -0.1226(2) 0.0222(9) Uani 1 1 d .
C14B C 0.1035(3) 0.7736(3) 0.2086(3) 0.0159(12) Uani 1 1 d .
C14A C 0.6092(4) 0.2697(3) 0.2392(3) 0.0176(12) Uani 1 1 d .
N1A N 0.1011(3) 0.6443(3) 0.7326(3) 0.0146(10) Uani 1 1 d .
C15B C -0.1584(4) 0.6898(3) 0.2200(3) 0.0167(12) Uani 1 1 d .
C10B C 0.0173(4) 0.8421(3) 0.1835(4) 0.0186(13) Uani 1 1 d .
C11A C 0.4780(4) 0.3720(3) 0.1754(4) 0.0155(12) Uani 1 1 d .
C15A C 0.3475(4) 0.1898(3) 0.2771(3) 0.0190(13) Uani 1 1 d .
N1B N -0.3974(3) 1.1471(3) -0.2701(3) 0.0150(10) Uani 1 1 d .
C3A C 0.1171(3) 0.6315(3) 0.8241(4) 0.0165(12) Uani 1 1 d .
C19A C 0.4358(4) 0.1235(3) 0.2899(4) 0.0207(13) Uani 1 1 d .
H19A H 0.4653 0.1033 0.3500 0.025 Uiso 1 1 calc R
C28A C 0.0146(3) 0.7121(3) 0.7029(3) 0.0182(12) Uani 1 1 d .
H28A H -0.0441 0.7101 0.7496 0.022 Uiso 1 1 calc R
H28B H -0.0072 0.6939 0.6443 0.022 Uiso 1 1 calc R
C13B C 0.1077(4) 0.7686(3) 0.3069(3) 0.0150(12) Uani 1 1 d .
C17A C 0.4117(4) 0.1351(3) 0.1362(4) 0.0162(13) Uani 1 1 d .
C28B C -0.4813(3) 1.2166(3) -0.2388(3) 0.0188(12) Uani 1 1 d .
H28C H -0.5038 1.1992 -0.1742 0.023 Uiso 1 1 calc R
H28D H -0.5399 1.2155 -0.2765 0.023 Uiso 1 1 calc R
C16B C -0.1725(4) 0.6973(3) 0.3178(4) 0.0178(12) Uani 1 1 d .
C18A C 0.4738(4) 0.0899(3) 0.2031(4) 0.0206(13) Uani 1 1 d .
C3B C -0.3833(4) 1.1337(3) -0.3641(3) 0.0189(12) Uani 1 1 d .
C16A C 0.3319(4) 0.1968(3) 0.1806(3) 0.0176(12) Uani 1 1 d .
N2B N -0.2984(3) 1.0711(3) -0.3909(3) 0.0159(10) Uani 1 1 d .
N2A N 0.2021(3) 0.5708(3) 0.8480(3) 0.0137(10) Uani 1 1 d .
C1B C -0.2491(3) 1.0350(3) -0.2348(3) 0.0160(12) Uani 1 1 d .
C13A C 0.6164(4) 0.2616(3) 0.1427(3) 0.0228(13) Uani 1 1 d .
C11B C -0.0314(4) 0.8758(3) 0.2662(4) 0.0172(12) Uani 1 1 d .
C17B C -0.0914(4) 0.6363(3) 0.3586(4) 0.0174(13) Uani 1 1 d .
C4B C -0.2333(4) 1.0182(3) -0.3324(3) 0.0172(12) Uani 1 1 d .
C19B C -0.0685(4) 0.6259(3) 0.2023(4) 0.0202(13) Uani 1 1 d .
H19B H -0.0392 0.6069 0.1403 0.024 Uiso 1 1 calc R
C4A C 0.2696(4) 0.5188(3) 0.7860(4) 0.0172(13) Uani 1 1 d .
C1A C 0.2515(3) 0.5374(3) 0.6882(3) 0.0158(12) Uani 1 1 d .
C18B C -0.0282(4) 0.5928(3) 0.2871(4) 0.0194(12) Uani 1 1 d .
C12B C 0.0219(4) 0.8336(3) 0.3412(4) 0.0186(13) Uani 1 1 d .
C5A C 0.3206(4) 0.4903(3) 0.6280(3) 0.0168(12) Uani 1 1 d .
H5AA H 0.3724 0.4484 0.6558 0.020 Uiso 1 1 calc R
C29B C -0.4518(3) 1.3153(3) -0.2449(3) 0.0214(12) Uani 1 1 d .
H29A H -0.5108 1.3586 -0.2236 0.032 Uiso 1 1 calc R
H29B H -0.4305 1.3335 -0.3089 0.032 Uiso 1 1 calc R
H29C H -0.3951 1.3175 -0.2062 0.032 Uiso 1 1 calc R
C2B C -0.3345(4) 1.1027(3) -0.2028(4) 0.0168(12) Uani 1 1 d .
C9B C -0.0109(4) 0.8598(3) 0.0910(3) 0.0178(12) Uani 1 1 d .
H9BA H 0.0289 0.8220 0.0475 0.021 Uiso 1 1 calc R
C22A C 0.6976(4) 0.1991(3) 0.0906(3) 0.0271(14) Uani 1 1 d .
H22A H 0.7546 0.2342 0.0687 0.041 Uiso 1 1 calc R
H22B H 0.6686 0.1769 0.0380 0.041 Uiso 1 1 calc R
H22C H 0.7225 0.1456 0.1314 0.041 Uiso 1 1 calc R
C30B C -0.2758(4) 1.0580(3) -0.4910(3) 0.0197(13) Uani 1 1 d .
H30A H -0.2016 1.0380 -0.5032 0.024 Uiso 1 1 calc R
H30B H -0.2926 1.1184 -0.5261 0.024 Uiso 1 1 calc R
C5B C -0.1832(4) 0.9864(3) -0.1772(3) 0.0180(13) Uani 1 1 d .
H5BA H -0.1328 0.9435 -0.2068 0.022 Uiso 1 1 calc R
C22B C 0.1839(3) 0.7118(3) 0.3623(3) 0.0216(13) Uani 1 1 d .
H22D H 0.2337 0.7511 0.3791 0.032 Uiso 1 1 calc R
H22E H 0.2194 0.6612 0.3264 0.032 Uiso 1 1 calc R
H22F H 0.1492 0.6852 0.4183 0.032 Uiso 1 1 calc R
C23B C 0.1771(4) 0.7176(3) 0.1428(3) 0.0238(13) Uani 1 1 d .
H23A H 0.2315 0.7549 0.1183 0.036 Uiso 1 1 calc R
H23B H 0.1402 0.7014 0.0920 0.036 Uiso 1 1 calc R
H23C H 0.2073 0.6604 0.1754 0.036 Uiso 1 1 calc R
C29A C 0.0428(3) 0.8110(3) 0.6898(3) 0.0236(13) Uani 1 1 d .
H29D H -0.0151 0.8530 0.6667 0.035 Uiso 1 1 calc R
H29E H 0.1025 0.8127 0.6454 0.035 Uiso 1 1 calc R
H29F H 0.0591 0.8310 0.7488 0.035 Uiso 1 1 calc R
C2A C 0.1651(4) 0.6021(3) 0.6617(4) 0.0169(12) Uani 1 1 d .
C21B C 0.0000(4) 0.8518(4) 0.4409(3) 0.0266(15) Uani 1 1 d .
H21A H 0.0275 0.9091 0.4531 0.040 Uiso 1 1 calc R
H21B H 0.0325 0.7992 0.4787 0.040 Uiso 1 1 calc R
H21C H -0.0741 0.8590 0.4562 0.040 Uiso 1 1 calc R
C30A C 0.2250(4) 0.5557(3) 0.9467(3) 0.0205(13) Uani 1 1 d .
H30C H 0.2063 0.6151 0.9770 0.025 Uiso 1 1 calc R
H30D H 0.2995 0.5374 0.9503 0.025 Uiso 1 1 calc R
C7B C -0.1018(3) 0.9295(3) -0.0395(3) 0.0184(12) Uani 1 1 d .
H7BA H -0.0563 0.8899 -0.0774 0.022 Uiso 1 1 calc R
C6A C 0.3267(3) 0.4944(3) 0.5296(3) 0.0177(12) Uani 1 1 d .
H6AA H 0.2794 0.5361 0.4961 0.021 Uiso 1 1 calc R
C8A C 0.4179(4) 0.4298(3) 0.3868(3) 0.0200(12) Uani 1 1 d .
H8AA H 0.3764 0.4697 0.3465 0.024 Uiso 1 1 calc R
C27B C 0.0650(4) 0.5211(3) 0.2996(4) 0.0314(15) Uani 1 1 d .
H27A H 0.0427 0.4605 0.3207 0.047 Uiso 1 1 calc R
H27B H 0.1064 0.5411 0.3454 0.047 Uiso 1 1 calc R
H27C H 0.1060 0.5154 0.2408 0.047 Uiso 1 1 calc R
C24A C 0.2806(4) 0.2403(3) 0.3503(4) 0.0293(14) Uani 1 1 d .
H24A H 0.2221 0.2060 0.3695 0.044 Uiso 1 1 calc R
H24B H 0.2557 0.3033 0.3258 0.044 Uiso 1 1 calc R
H24C H 0.3201 0.2445 0.4033 0.044 Uiso 1 1 calc R
C20B C -0.1217(4) 0.9508(3) 0.2759(3) 0.0274(14) Uani 1 1 d .
H20A H -0.1013 1.0108 0.2500 0.041 Uiso 1 1 calc R
H20B H -0.1443 0.9556 0.3411 0.041 Uiso 1 1 calc R
H20C H -0.1779 0.9348 0.2427 0.041 Uiso 1 1 calc R
C20A C 0.3894(4) 0.4478(3) 0.1644(3) 0.0262(13) Uani 1 1 d .
H20D H 0.4118 0.5085 0.1721 0.039 Uiso 1 1 calc R
H20E H 0.3337 0.4364 0.2109 0.039 Uiso 1 1 calc R
H20F H 0.3650 0.4476 0.1029 0.039 Uiso 1 1 calc R
C31A C 0.1682(4) 0.4819(3) 0.9974(3) 0.0266(13) Uani 1 1 d .
H31A H 0.1849 0.4752 1.0618 0.040 Uiso 1 1 calc R
H31B H 0.1882 0.4224 0.9691 0.040 Uiso 1 1 calc R
H31C H 0.0944 0.4998 0.9944 0.040 Uiso 1 1 calc R
C8B C -0.0857(4) 0.9223(3) 0.0555(3) 0.0195(12) Uani 1 1 d .
H8BA H -0.1283 0.9621 0.0955 0.023 Uiso 1 1 calc R
C12A C 0.5358(4) 0.3237(3) 0.1038(4) 0.0177(12) Uani 1 1 d .
C25B C -0.2577(3) 0.7562(3) 0.3668(4) 0.0262(13) Uani 1 1 d .
H25A H -0.3155 0.7201 0.3824 0.039 Uiso 1 1 calc R
H25B H -0.2796 0.8114 0.3269 0.039 Uiso 1 1 calc R
H25C H -0.2342 0.7759 0.4233 0.039 Uiso 1 1 calc R
C26A C 0.4212(4) 0.1172(4) 0.0350(3) 0.0255(14) Uani 1 1 d .
H26A H 0.3842 0.0645 0.0255 0.038 Uiso 1 1 calc R
H26B H 0.4936 0.1024 0.0144 0.038 Uiso 1 1 calc R
H26C H 0.3918 0.1730 -0.0003 0.038 Uiso 1 1 calc R
C6B C -0.1755(4) 0.9872(3) -0.0820(3) 0.0183(12) Uani 1 1 d .
H6BA H -0.2223 1.0287 -0.0470 0.022 Uiso 1 1 calc R
C23A C 0.6759(3) 0.2185(3) 0.3076(3) 0.0249(13) Uani 1 1 d .
H23D H 0.7230 0.2598 0.3260 0.037 Uiso 1 1 calc R
H23E H 0.7154 0.1640 0.2804 0.037 Uiso 1 1 calc R
H23F H 0.6336 0.1980 0.3618 0.037 Uiso 1 1 calc R
C24B C -0.2262(4) 0.7383(3) 0.1501(3) 0.0243(13) Uani 1 1 d .
H24D H -0.2851 0.7040 0.1470 0.036 Uiso 1 1 calc R
H24E H -0.1878 0.7409 0.0899 0.036 Uiso 1 1 calc R
H24F H -0.2503 0.8019 0.1676 0.036 Uiso 1 1 calc R
C21A C 0.5178(4) 0.3372(4) 0.0023(3) 0.0302(14) Uani 1 1 d .
H21D H 0.5575 0.3857 -0.0269 0.045 Uiso 1 1 calc R
H21E H 0.4448 0.3561 -0.0049 0.045 Uiso 1 1 calc R
H21F H 0.5396 0.2784 -0.0269 0.045 Uiso 1 1 calc R
C9A C 0.4928(4) 0.3657(3) 0.3526(4) 0.0173(13) Uani 1 1 d .
H9AA H 0.5317 0.3307 0.3980 0.021 Uiso 1 1 calc R
C7A C 0.4020(3) 0.4369(3) 0.4846(3) 0.0183(12) Uani 1 1 d .
H7AA H 0.4481 0.3979 0.5216 0.022 Uiso 1 1 calc R
C27A C 0.5661(4) 0.0167(3) 0.1877(4) 0.0309(15) Uani 1 1 d .
H27D H 0.5431 -0.0452 0.1891 0.046 Uiso 1 1 calc R
H27E H 0.6126 0.0176 0.2364 0.046 Uiso 1 1 calc R
H27F H 0.6020 0.0305 0.1278 0.046 Uiso 1 1 calc R
C26B C -0.0807(4) 0.6194(4) 0.4603(3) 0.0275(14) Uani 1 1 d .
H26D H -0.1132 0.5642 0.4834 0.041 Uiso 1 1 calc R
H26E H -0.1140 0.6739 0.4919 0.041 Uiso 1 1 calc R
H26F H -0.0079 0.6092 0.4718 0.041 Uiso 1 1 calc R
C25A C 0.2475(3) 0.2571(3) 0.1357(4) 0.0267(13) Uani 1 1 d .
H25D H 0.1877 0.2232 0.1372 0.040 Uiso 1 1 calc R
H25E H 0.2702 0.2738 0.0718 0.040 Uiso 1 1 calc R
H25F H 0.2292 0.3140 0.1688 0.040 Uiso 1 1 calc R
C31B C -0.3353(4) 0.9866(3) -0.5244(3) 0.0291(14) Uani 1 1 d .
H31G H -0.3194 0.9817 -0.5907 0.044 Uiso 1 1 calc R
H31D H -0.4088 1.0058 -0.5121 0.044 Uiso 1 1 calc R
H31E H -0.3165 0.9258 -0.4920 0.044 Uiso 1 1 calc R

loop_
_atom_site_aniso_label
_atom_site_aniso_U_11
_atom_site_aniso_U_22
_atom_site_aniso_U_33
_atom_site_aniso_U_23
_atom_site_aniso_U_13
_atom_site_aniso_U_12
Fe1A 0.0137(4) 0.0153(4) 0.0156(4) -0.0021(3) 0.0003(3) -0.0007(3)
O2B 0.020(2) 0.028(2) 0.022(2) -0.0050(17) -0.0024(17) 0.0109(17)
Fe1B 0.0125(4) 0.0148(4) 0.0166(4) -0.0024(3) -0.0021(3) -0.0006(3)
O2A 0.020(2) 0.023(2) 0.021(2) -0.0025(17) -0.0033(17) 0.0119(17)
S1B 0.0221(8) 0.0292(8) 0.0187(8) -0.0022(6) -0.0047(6) 0.0088(7)
O1A 0.023(2) 0.029(2) 0.015(2) -0.0016(17) -0.0058(17) 0.0088(17)
S1A 0.0201(8) 0.0275(8) 0.0248(9) -0.0077(7) -0.0005(6) 0.0091(6)
C10A 0.012(3) 0.013(3) 0.009(3) 0.000(2) 0.000(2) -0.004(2)
O1B 0.023(2) 0.025(2) 0.018(2) -0.0060(17) -0.0041(17) 0.0034(17)
C14B 0.010(3) 0.018(3) 0.019(3) 0.002(2) 0.000(2) -0.003(2)
C14A 0.021(3) 0.013(3) 0.018(3) -0.001(2) 0.001(2) -0.003(2)
N1A 0.015(2) 0.014(2) 0.015(3) -0.0037(19) -0.0054(19) 0.0018(19)
C15B 0.018(3) 0.017(3) 0.018(3) -0.002(2) -0.007(2) -0.009(2)
C10B 0.017(3) 0.012(3) 0.027(4) 0.003(3) -0.001(3) -0.003(2)
C11A 0.020(3) 0.014(3) 0.013(3) 0.003(2) -0.004(2) -0.007(2)
C15A 0.016(3) 0.016(3) 0.025(3) -0.003(2) 0.003(3) -0.005(2)
N1B 0.013(2) 0.015(2) 0.017(3) -0.003(2) 0.0016(19) -0.0004(19)
C3A 0.011(3) 0.012(3) 0.026(3) -0.002(2) -0.001(2) 0.001(2)
C19A 0.022(3) 0.018(3) 0.020(3) 0.005(3) 0.002(3) 0.000(2)
C28A 0.013(3) 0.021(3) 0.020(3) -0.008(2) 0.002(2) 0.004(2)
C13B 0.017(3) 0.014(3) 0.016(3) 0.004(2) -0.005(2) -0.009(2)
C17A 0.015(3) 0.016(3) 0.019(3) -0.004(3) -0.001(3) -0.006(2)
C28B 0.014(3) 0.017(3) 0.023(3) 0.000(2) -0.002(2) 0.006(2)
C16B 0.013(3) 0.014(3) 0.027(3) -0.005(2) -0.001(2) -0.004(2)
C18A 0.013(3) 0.013(3) 0.035(4) -0.004(3) 0.007(3) -0.005(2)
C3B 0.023(3) 0.017(3) 0.017(3) -0.003(2) 0.001(3) -0.006(2)
C16A 0.015(3) 0.014(3) 0.025(3) 0.000(2) -0.009(2) -0.003(2)
N2B 0.011(2) 0.016(2) 0.018(3) 0.000(2) 0.000(2) 0.0050(19)
N2A 0.010(2) 0.018(2) 0.014(2) -0.003(2) -0.003(2) 0.0003(18)
C1B 0.014(3) 0.015(3) 0.020(3) -0.002(2) -0.002(3) -0.002(2)
C13A 0.025(3) 0.023(3) 0.023(3) -0.009(3) 0.005(3) -0.014(3)
C11B 0.020(3) 0.016(3) 0.017(3) -0.001(2) -0.001(3) -0.007(2)
C17B 0.015(3) 0.013(3) 0.025(3) 0.006(3) -0.006(3) -0.007(2)
C4B 0.020(3) 0.017(3) 0.016(3) -0.001(2) -0.004(2) -0.005(2)
C19B 0.025(3) 0.018(3) 0.020(3) -0.005(3) -0.001(3) -0.011(2)
C4A 0.013(3) 0.013(3) 0.027(4) -0.003(3) -0.004(3) 0.001(2)
C1A 0.013(3) 0.015(3) 0.019(3) -0.001(2) -0.006(2) 0.001(2)
C18B 0.016(3) 0.016(3) 0.028(3) 0.000(3) -0.004(3) -0.006(2)
C12B 0.018(3) 0.019(3) 0.020(3) -0.005(3) 0.001(3) -0.004(2)
C5A 0.016(3) 0.012(3) 0.022(3) -0.001(2) -0.001(3) -0.002(2)
C29B 0.018(3) 0.020(3) 0.026(3) -0.007(2) -0.006(2) 0.003(2)
C2B 0.022(3) 0.013(3) 0.017(3) -0.001(2) -0.004(3) -0.004(2)
C9B 0.018(3) 0.020(3) 0.017(3) -0.001(2) -0.002(2) -0.005(2)
C22A 0.024(3) 0.033(3) 0.025(3) -0.007(3) 0.007(3) -0.007(3)
C30B 0.017(3) 0.027(3) 0.013(3) -0.007(2) 0.002(2) 0.007(2)
C5B 0.015(3) 0.016(3) 0.022(4) 0.001(3) -0.001(3) -0.002(2)
C22B 0.016(3) 0.031(3) 0.020(3) 0.004(2) -0.007(2) -0.009(2)
C23B 0.021(3) 0.031(3) 0.019(3) -0.004(2) -0.003(2) 0.002(3)
C29A 0.015(3) 0.021(3) 0.034(4) -0.003(3) -0.007(3) 0.008(2)
C2A 0.012(3) 0.018(3) 0.021(3) -0.004(2) 0.001(2) -0.006(2)
C21B 0.026(3) 0.028(3) 0.027(4) -0.009(3) 0.001(3) -0.004(3)
C30A 0.014(3) 0.026(3) 0.021(3) -0.004(3) -0.006(2) 0.004(2)
C7B 0.015(3) 0.017(3) 0.023(3) -0.001(2) 0.001(2) -0.001(2)
C6A 0.012(3) 0.017(3) 0.025(3) -0.001(2) -0.004(2) -0.001(2)
C8A 0.013(3) 0.023(3) 0.023(3) -0.004(2) -0.002(2) 0.000(2)
C27B 0.031(3) 0.016(3) 0.047(4) -0.002(3) -0.011(3) 0.003(3)
C24A 0.026(3) 0.028(3) 0.034(4) -0.008(3) 0.011(3) -0.007(3)
C20B 0.033(3) 0.021(3) 0.027(3) -0.006(3) 0.002(3) -0.001(3)
C20A 0.037(3) 0.017(3) 0.026(3) 0.001(2) -0.011(3) -0.004(3)
C31A 0.024(3) 0.034(3) 0.020(3) 0.000(3) -0.005(3) 0.005(3)
C8B 0.021(3) 0.017(3) 0.020(3) 0.001(2) -0.002(2) -0.003(2)
C12A 0.025(3) 0.015(3) 0.014(3) 0.000(2) 0.002(2) -0.008(2)
C25B 0.017(3) 0.028(3) 0.032(3) -0.003(3) -0.002(3) 0.004(2)
C26A 0.017(3) 0.036(4) 0.024(3) -0.013(3) 0.002(3) -0.004(3)
C6B 0.015(3) 0.013(3) 0.026(3) 0.000(2) -0.006(3) 0.001(2)
C23A 0.016(3) 0.024(3) 0.036(4) -0.009(3) -0.004(3) -0.002(2)
C24B 0.025(3) 0.027(3) 0.023(3) -0.002(3) -0.006(3) -0.004(3)
C21A 0.039(4) 0.034(3) 0.019(3) 0.000(3) -0.003(3) -0.010(3)
C9A 0.019(3) 0.013(3) 0.021(3) -0.002(2) -0.004(2) -0.003(2)
C7A 0.015(3) 0.017(3) 0.024(3) -0.002(2) -0.003(2) -0.002(2)
C27A 0.024(3) 0.017(3) 0.052(4) -0.002(3) -0.002(3) -0.005(3)
C26B 0.021(3) 0.028(3) 0.033(4) 0.008(3) -0.010(3) -0.005(3)
C25A 0.022(3) 0.024(3) 0.034(3) -0.006(3) -0.001(3) 0.001(3)
C31B 0.027(3) 0.035(3) 0.025(3) -0.013(3) 0.002(3) 0.004(3)

loop_
_atom_type_symbol
_atom_type_description
_atom_type_scat_dispersion_real
_atom_type_scat_dispersion_imag
_atom_type_scat_source
C C 0.0033 0.0016 'International Tables Vol C Tables 4.2.6.8 and 6.1.1.4'
H H 0.0000 0.0000 'International Tables Vol C Tables 4.2.6.8 and 6.1.1.4'
N N 0.0061 0.0033 'International Tables Vol C Tables 4.2.6.8 and 6.1.1.4'
O O 0.0106 0.0060 'International Tables Vol C Tables 4.2.6.8 and 6.1.1.4'
S S 0.1246 0.1234 'International Tables Vol C Tables 4.2.6.8 and 6.1.1.4'
Fe Fe 0.3463 0.8444 'International Tables Vol C Tables 4.2.6.8 and 6.1.1.4'

loop_
_geom_angle_atom_site_label_1
_geom_angle_atom_site_label_2
_geom_angle_atom_site_label_3
_geom_angle
C14A Fe1A C19A 108.9(2)
C14A Fe1A C10A 41.86(17)
C19A Fe1A C10A 117.2(2)
C14A Fe1A C11A 69.89(19)
C19A Fe1A C11A 149.4(2)
C10A Fe1A C11A 41.16(18)
C14A Fe1A C18A 114.18(19)
C19A Fe1A C18A 40.69(18)
C10A Fe1A C18A 148.2(2)
C11A Fe1A C18A 169.0(2)
C14A Fe1A C17A 144.70(19)
C19A Fe1A C17A 67.8(2)
C10A Fe1A C17A 171.8(2)
C11A Fe1A C17A 131.3(2)
C18A Fe1A C17A 39.77(18)
C14A Fe1A C15A 133.3(2)
C19A Fe1A C15A 40.75(17)
C10A Fe1A C15A 110.66(19)
C11A Fe1A C15A 116.96(19)
C18A Fe1A C15A 68.43(18)
C17A Fe1A C15A 68.4(2)
C14A Fe1A C13A 40.41(19)
C19A Fe1A C13A 131.4(2)
C10A Fe1A C13A 68.41(18)
C11A Fe1A C13A 68.35(19)
C18A Fe1A C13A 107.60(19)
C17A Fe1A C13A 113.8(2)
C15A Fe1A C13A 171.5(2)
C14A Fe1A C12A 68.6(2)
C19A Fe1A C12A 169.7(2)
C10A Fe1A C12A 68.19(19)
C11A Fe1A C12A 40.28(18)
C18A Fe1A C12A 130.2(2)
C17A Fe1A C12A 108.0(2)
C15A Fe1A C12A 147.9(2)
C13A Fe1A C12A 40.39(18)
C14A Fe1A C16A 173.3(2)
C19A Fe1A C16A 68.0(2)
C10A Fe1A C16A 133.50(19)
C11A Fe1A C16A 109.53(19)
C18A Fe1A C16A 67.69(18)
C17A Fe1A C16A 40.58(17)
C15A Fe1A C16A 40.56(19)
C13A Fe1A C16A 146.1(2)
C12A Fe1A C16A 115.5(2)
C14B Fe1B C19B 109.3(2)
C14B Fe1B C11B 69.03(19)
C19B Fe1B C11B 146.3(2)
C14B Fe1B C10B 42.02(17)
C19B Fe1B C10B 115.2(2)
C11B Fe1B C10B 40.45(18)
C14B Fe1B C18B 112.83(19)
C19B Fe1B C18B 40.55(19)
C11B Fe1B C18B 172.8(2)
C10B Fe1B C18B 145.3(2)
C14B Fe1B C17B 142.88(19)
C19B Fe1B C17B 68.0(2)
C11B Fe1B C17B 134.2(2)
C10B Fe1B C17B 174.0(2)
C18B Fe1B C17B 40.31(18)
C14B Fe1B C15B 135.0(2)
C19B Fe1B C15B 40.62(18)
C11B Fe1B C15B 115.8(2)
C10B Fe1B C15B 110.5(2)
C18B Fe1B C15B 68.30(19)
C17B Fe1B C15B 68.3(2)
C14B Fe1B C16B 175.3(2)
C19B Fe1B C16B 68.27(19)
C11B Fe1B C16B 110.50(19)
C10B Fe1B C16B 134.7(2)
C18B Fe1B C16B 68.26(18)
C17B Fe1B C16B 40.73(18)
C15B Fe1B C16B 40.61(19)
C14B Fe1B C12B 68.46(19)
C19B Fe1B C12B 172.9(2)
C11B Fe1B C12B 40.08(19)
C10B Fe1B C12B 68.1(2)
C18B Fe1B C12B 133.3(2)
C17B Fe1B C12B 109.3(2)
C15B Fe1B C12B 145.50(19)
C16B Fe1B C12B 114.4(2)
C14B Fe1B C13B 40.84(18)
C19B Fe1B C13B 133.0(2)
C11B Fe1B C13B 68.85(19)
C10B Fe1B C13B 69.58(19)
C18B Fe1B C13B 107.67(19)
C17B Fe1B C13B 112.33(19)
C15B Fe1B C13B 173.42(19)
C16B Fe1B C13B 143.8(2)
C12B Fe1B C13B 41.00(17)
C11A C10A C9A 130.1(4)
C11A C10A C14A 107.8(4)
C9A C10A C14A 121.9(5)
C11A C10A Fe1A 69.5(3)
C9A C10A Fe1A 123.2(3)
C14A C10A Fe1A 69.0(3)
C13B C14B C10B 108.7(4)
C13B C14B C23B 125.2(4)
C10B C14B C23B 126.1(5)
C13B C14B Fe1B 71.6(3)
C10B C14B Fe1B 69.3(3)
C23B C14B Fe1B 125.5(3)
C13A C14A C10A 107.0(4)
C13A C14A C23A 127.8(5)
C10A C14A C23A 125.2(4)
C13A C14A Fe1A 71.0(3)
C10A C14A Fe1A 69.2(3)
C23A C14A Fe1A 126.0(3)
C3A N1A C2A 125.0(4)
C3A N1A C28A 119.0(4)
C2A N1A C28A 115.9(4)
C19B C15B C16B 107.2(4)
C19B C15B C24B 126.4(5)
C16B C15B C24B 126.4(4)
C19B C15B Fe1B 68.4(3)
C16B C15B Fe1B 69.7(3)
C24B C15B Fe1B 128.0(3)
C11B C10B C9B 130.4(5)
C11B C10B C14B 106.9(4)
C9B C10B C14B 122.5(5)
C11B C10B Fe1B 69.6(3)
C9B C10B Fe1B 122.4(4)
C14B C10B Fe1B 68.7(3)
C12A C11A C10A 107.8(4)
C12A C11A C20A 126.3(5)
C10A C11A C20A 125.8(4)
C12A C11A Fe1A 70.9(3)
C10A C11A Fe1A 69.3(3)
C20A C11A Fe1A 128.9(3)
C19A C15A C16A 107.0(4)
C19A C15A C24A 127.0(5)
C16A C15A C24A 126.0(5)
C19A C15A Fe1A 68.6(3)
C16A C15A Fe1A 70.3(3)
C24A C15A Fe1A 128.0(3)
C3B N1B C2B 125.4(4)
C3B N1B C28B 117.8(4)
C2B N1B C28B 116.7(4)
N1A C3A N2A 116.9(4)
N1A C3A S1A 121.9(4)
N2A C3A S1A 121.2(4)
C15A C19A C18A 108.7(5)
C15A C19A Fe1A 70.7(3)
C18A C19A Fe1A 70.3(3)
C15A C19A H19A 125.7
C18A C19A H19A 125.7
Fe1A C19A H19A 125.7
N1A C28A C29A 112.0(4)
N1A C28A H28A 109.2
C29A C28A H28A 109.2
N1A C28A H28B 109.2
C29A C28A H28B 109.2
H28A C28A H28B 107.9
C14B C13B C12B 105.8(4)
C14B C13B C22B 127.7(5)
C12B C13B C22B 126.5(5)
C14B C13B Fe1B 67.6(3)
C12B C13B Fe1B 68.9(3)
C22B C13B Fe1B 129.0(3)
C18A C17A C16A 108.6(5)
C18A C17A C26A 126.2(4)
C16A C17A C26A 125.1(5)
C18A C17A Fe1A 69.8(3)
C16A C17A Fe1A 70.4(3)
C26A C17A Fe1A 129.2(3)
N1B C28B C29B 113.2(4)
N1B C28B H28C 108.9
C29B C28B H28C 108.9
N1B C28B H28D 108.9
C29B C28B H28D 108.9
H28C C28B H28D 107.7
C15B C16B C17B 107.5(4)
C15B C16B C25B 125.4(5)
C17B C16B C25B 127.0(5)
C15B C16B Fe1B 69.7(3)
C17B C16B Fe1B 69.2(3)
C25B C16B Fe1B 127.4(3)
C17A C18A C19A 108.2(4)
C17A C18A C27A 126.8(5)
C19A C18A C27A 124.9(5)
C17A C18A Fe1A 70.4(3)
C19A C18A Fe1A 69.0(3)
C27A C18A Fe1A 126.6(3)
N2B C3B N1B 115.4(4)
N2B C3B S1B 122.3(4)
N1B C3B S1B 122.3(4)
C17A C16A C15A 107.5(4)
C17A C16A C25A 126.7(5)
C15A C16A C25A 125.8(5)
C17A C16A Fe1A 69.0(3)
C15A C16A Fe1A 69.1(3)
C25A C16A Fe1A 127.4(3)
C4B N2B C3B 125.8(4)
C4B N2B C30B 116.2(4)
C3B N2B C30B 118.0(4)
C3A N2A C4A 124.9(4)
C3A N2A C30A 119.3(4)
C4A N2A C30A 115.7(4)
C5B C1B C2B 122.7(5)
C5B C1B C4B 117.8(4)
C2B C1B C4B 119.5(5)
C14A C13A C12A 108.8(4)
C14A C13A C22A 125.0(5)
C12A C13A C22A 126.3(5)
C14A C13A Fe1A 68.6(3)
C12A C13A Fe1A 69.8(3)
C22A C13A Fe1A 128.8(3)
C12B C11B C10B 109.6(4)
C12B C11B C20B 123.4(5)
C10B C11B C20B 126.9(5)
C12B C11B Fe1B 71.2(3)
C10B C11B Fe1B 69.9(3)
C20B C11B Fe1B 128.8(3)
C18B C17B C16B 108.1(5)
C18B C17B C26B 127.0(5)
C16B C17B C26B 124.8(5)
C18B C17B Fe1B 69.3(3)
C16B C17B Fe1B 70.0(3)
C26B C17B Fe1B 128.7(4)
O2B C4B N2B 119.5(4)
O2B C4B C1B 123.3(5)
N2B C4B C1B 117.2(4)
C18B C19B C15B 108.9(4)
C18B C19B Fe1B 70.1(3)
C15B C19B Fe1B 71.0(3)
C18B C19B H19B 125.6
C15B C19B H19B 125.6
Fe1B C19B H19B 125.6
O2A C4A N2A 119.7(5)
O2A C4A C1A 124.2(5)
N2A C4A C1A 116.1(4)
C5A C1A C2A 124.6(5)
C5A C1A C4A 115.7(4)
C2A C1A C4A 119.6(4)
C19B C18B C17B 108.2(4)
C19B C18B C27B 126.0(5)
C17B C18B C27B 125.8(5)
C19B C18B Fe1B 69.4(3)
C17B C18B Fe1B 70.4(3)
C27B C18B Fe1B 127.1(3)
C11B C12B C13B 109.0(5)
C11B C12B C21B 127.8(5)
C13B C12B C21B 123.2(5)
C11B C12B Fe1B 68.7(3)
C13B C12B Fe1B 70.1(3)
C21B C12B Fe1B 128.8(4)
C1A C5A C6A 129.8(5)
C1A C5A H5AA 115.1
C6A C5A H5AA 115.1
C28B C29B H29A 109.5
C28B C29B H29B 109.5
H29A C29B H29B 109.5
C28B C29B H29C 109.5
H29A C29B H29C 109.5
H29B C29B H29C 109.5
O1B C2B N1B 119.2(4)
O1B C2B C1B 124.3(5)
N1B C2B C1B 116.5(4)
C8B C9B C10B 130.1(5)
C8B C9B H9BA 115.0
C10B C9B H9BA 115.0
C13A C22A H22A 109.5
C13A C22A H22B 109.5
H22A C22A H22B 109.5
C13A C22A H22C 109.5
H22A C22A H22C 109.5
H22B C22A H22C 109.5
N2B C30B C31B 112.6(4)
N2B C30B H30A 109.1
C31B C30B H30A 109.1
N2B C30B H30B 109.1
C31B C30B H30B 109.1
H30A C30B H30B 107.8
C1B C5B C6B 132.2(5)
C1B C5B H5BA 113.9
C6B C5B H5BA 113.9
C13B C22B H22D 109.5
C13B C22B H22E 109.5
H22D C22B H22E 109.5
C13B C22B H22F 109.5
H22D C22B H22F 109.5
H22E C22B H22F 109.5
C14B C23B H23A 109.5
C14B C23B H23B 109.5
H23A C23B H23B 109.5
C14B C23B H23C 109.5
H23A C23B H23C 109.5
H23B C23B H23C 109.5
C28A C29A H29D 109.5
C28A C29A H29E 109.5
H29D C29A H29E 109.5
C28A C29A H29F 109.5
H29D C29A H29F 109.5
H29E C29A H29F 109.5
O1A C2A N1A 118.8(4)
O1A C2A C1A 123.9(5)
N1A C2A C1A 117.3(5)
C12B C21B H21A 109.5
C12B C21B H21B 109.5
H21A C21B H21B 109.5
C12B C21B H21C 109.5
H21A C21B H21C 109.5
H21B C21B H21C 109.5
N2A C30A C31A 112.5(4)
N2A C30A H30C 109.1
C31A C30A H30C 109.1
N2A C30A H30D 109.1
C31A C30A H30D 109.1
H30C C30A H30D 107.8
C6B C7B C8B 126.8(5)
C6B C7B H7BA 116.6
C8B C7B H7BA 116.6
C7A C6A C5A 118.6(5)
C7A C6A H6AA 120.7
C5A C6A H6AA 120.7
C9A C8A C7A 119.4(5)
C9A C8A H8AA 120.3
C7A C8A H8AA 120.3
C18B C27B H27A 109.5
C18B C27B H27B 109.5
H27A C27B H27B 109.5
C18B C27B H27C 109.5
H27A C27B H27C 109.5
H27B C27B H27C 109.5
C15A C24A H24A 109.5
C15A C24A H24B 109.5
H24A C24A H24B 109.5
C15A C24A H24C 109.5
H24A C24A H24C 109.5
H24B C24A H24C 109.5
C11B C20B H20A 109.5
C11B C20B H20B 109.5
H20A C20B H20B 109.5
C11B C20B H20C 109.5
H20A C20B H20C 109.5
H20B C20B H20C 109.5
C11A C20A H20D 109.5
C11A C20A H20E 109.5
H20D C20A H20E 109.5
C11A C20A H20F 109.5
H20D C20A H20F 109.5
H20E C20A H20F 109.5
C30A C31A H31A 109.5
C30A C31A H31B 109.5
H31A C31A H31B 109.5
C30A C31A H31C 109.5
H31A C31A H31C 109.5
H31B C31A H31C 109.5
C9B C8B C7B 121.7(5)
C9B C8B H8BA 119.1
C7B C8B H8BA 119.1
C11A C12A C13A 108.6(5)
C11A C12A C21A 126.1(5)
C13A C12A C21A 125.2(5)
C11A C12A Fe1A 68.9(3)
C13A C12A Fe1A 69.8(3)
C21A C12A Fe1A 128.5(4)
C16B C25B H25A 109.5
C16B C25B H25B 109.5
H25A C25B H25B 109.5
C16B C25B H25C 109.5
H25A C25B H25C 109.5
H25B C25B H25C 109.5
C17A C26A H26A 109.5
C17A C26A H26B 109.5
H26A C26A H26B 109.5
C17A C26A H26C 109.5
H26A C26A H26C 109.5
H26B C26A H26C 109.5
C7B C6B C5B 120.8(5)
C7B C6B H6BA 119.6
C5B C6B H6BA 119.6
C14A C23A H23D 109.5
C14A C23A H23E 109.5
H23D C23A H23E 109.5
C14A C23A H23F 109.5
H23D C23A H23F 109.5
H23E C23A H23F 109.5
C15B C24B H24D 109.5
C15B C24B H24E 109.5
H24D C24B H24E 109.5
C15B C24B H24F 109.5
H24D C24B H24F 109.5
H24E C24B H24F 109.5
C12A C21A H21D 109.5
C12A C21A H21E 109.5
H21D C21A H21E 109.5
C12A C21A H21F 109.5
H21D C21A H21F 109.5
H21E C21A H21F 109.5
C8A C9A C10A 131.6(5)
C8A C9A H9AA 114.2
C10A C9A H9AA 114.2
C6A C7A C8A 126.2(5)
C6A C7A H7AA 116.9
C8A C7A H7AA 116.9
C18A C27A H27D 109.5
C18A C27A H27E 109.5
H27D C27A H27E 109.5
C18A C27A H27F 109.5
H27D C27A H27F 109.5
H27E C27A H27F 109.5
C17B C26B H26D 109.5
C17B C26B H26E 109.5
H26D C26B H26E 109.5
C17B C26B H26F 109.5
H26D C26B H26F 109.5
H26E C26B H26F 109.5
C16A C25A H25D 109.5
C16A C25A H25E 109.5
H25D C25A H25E 109.5
C16A C25A H25F 109.5
H25D C25A H25F 109.5
H25E C25A H25F 109.5
C30B C31B H31G 109.5
C30B C31B H31D 109.5
H31G C31B H31D 109.5
C30B C31B H31E 109.5
H31G C31B H31E 109.5
H31D C31B H31E 109.5

loop_
_geom_bond_atom_site_label_1
_geom_bond_atom_site_label_2
_geom_bond_distance
Fe1A C14A 2.038(5)
Fe1A C19A 2.036(5)
Fe1A C10A 2.042(5)
Fe1A C11A 2.044(5)
Fe1A C18A 2.054(5)
Fe1A C17A 2.062(5)
Fe1A C15A 2.064(5)
Fe1A C13A 2.071(5)
Fe1A C12A 2.070(5)
Fe1A C16A 2.080(5)
O2B C4B 1.234(5)
Fe1B C14B 2.035(5)
Fe1B C19B 2.038(5)
Fe1B C11B 2.040(5)
Fe1B C10B 2.044(5)
Fe1B C18B 2.046(5)
Fe1B C17B 2.061(5)
Fe1B C15B 2.072(5)
Fe1B C16B 2.071(5)
Fe1B C12B 2.073(5)
Fe1B C13B 2.088(5)
O2A C4A 1.209(5)
S1B C3B 1.650(5)
O1A C2A 1.232(6)
S1A C3A 1.666(5)
C10A C11A 1.436(6)
C10A C9A 1.440(6)
C10A C14A 1.457(6)
O1B C2B 1.224(6)
C14B C13B 1.439(6)
C14B C10B 1.462(6)
C14B C23B 1.512(6)
C14A C13A 1.420(7)
C14A C23A 1.481(6)
N1A C3A 1.367(6)
N1A C2A 1.407(6)
N1A C28A 1.480(5)
C15B C19B 1.427(6)
C15B C16B 1.438(7)
C15B C24B 1.490(6)
C10B C11B 1.412(6)
C10B C9B 1.427(7)
C11A C12A 1.417(6)
C11A C20A 1.508(6)
C15A C19A 1.428(6)
C15A C16A 1.437(7)
C15A C24A 1.502(6)
N1B C3B 1.396(6)
N1B C2B 1.406(6)
N1B C28B 1.465(5)
C3A N2A 1.385(5)
C19A C18A 1.422(6)
C19A H19A 1.0000
C28A C29A 1.519(6)
C28A H28A 0.9900
C28A H28B 0.9900
C13B C12B 1.457(6)
C13B C22B 1.472(6)
C17A C18A 1.400(7)
C17A C16A 1.436(6)
C17A C26A 1.512(7)
C28B C29B 1.522(6)
C28B H28C 0.9900
C28B H28D 0.9900
C16B C17B 1.438(6)
C16B C25B 1.490(6)
C18A C27A 1.522(6)
C3B N2B 1.398(5)
C16A C25A 1.489(6)
N2B C4B 1.383(6)
N2B C30B 1.491(6)
N2A C4A 1.407(5)
N2A C30A 1.493(6)
C1B C5B 1.357(6)
C1B C2B 1.464(6)
C1B C4B 1.458(7)
C13A C12A 1.430(7)
C13A C22A 1.505(6)
C11B C12B 1.410(7)
C11B C20B 1.511(6)
C17B C18B 1.415(7)
C17B C26B 1.503(7)
C19B C18B 1.415(7)
C19B H19B 1.0000
C4A C1A 1.469(7)
C1A C5A 1.366(6)
C1A C2A 1.440(6)
C18B C27B 1.520(6)
C12B C21B 1.498(7)
C5A C6A 1.433(7)
C5A H5AA 0.9500
C29B H29A 0.9800
C29B H29B 0.9800
C29B H29C 0.9800
C9B C8B 1.361(6)
C9B H9BA 0.9500
C22A H22A 0.9800
C22A H22B 0.9800
C22A H22C 0.9800
C30B C31B 1.507(6)
C30B H30A 0.9900
C30B H30B 0.9900
C5B C6B 1.404(7)
C5B H5BA 0.9500
C22B H22D 0.9800
C22B H22E 0.9800
C22B H22F 0.9800
C23B H23A 0.9800
C23B H23B 0.9800
C23B H23C 0.9800
C29A H29D 0.9800
C29A H29E 0.9800
C29A H29F 0.9800
C21B H21A 0.9800
C21B H21B 0.9800
C21B H21C 0.9800
C30A C31A 1.498(6)
C30A H30C 0.9900
C30A H30D 0.9900
C7B C6B 1.358(6)
C7B C8B 1.417(6)
C7B H7BA 0.9500
C6A C7A 1.369(6)
C6A H6AA 0.9500
C8A C9A 1.357(6)
C8A C7A 1.437(6)
C8A H8AA 0.9500
C27B H27A 0.9800
C27B H27B 0.9800
C27B H27C 0.9800
C24A H24A 0.9800
C24A H24B 0.9800
C24A H24C 0.9800
C20B H20A 0.9800
C20B H20B 0.9800
C20B H20C 0.9800
C20A H20D 0.9800
C20A H20E 0.9800
C20A H20F 0.9800
C31A H31A 0.9800
C31A H31B 0.9800
C31A H31C 0.9800
C8B H8BA 0.9500
C12A C21A 1.516(7)
C25B H25A 0.9800
C25B H25B 0.9800
C25B H25C 0.9800
C26A H26A 0.9800
C26A H26B 0.9800
C26A H26C 0.9800
C6B H6BA 0.9500
C23A H23D 0.9800
C23A H23E 0.9800
C23A H23F 0.9800
C24B H24D 0.9800
C24B H24E 0.9800
C24B H24F 0.9800
C21A H21D 0.9800
C21A H21E 0.9800
C21A H21F 0.9800
C9A H9AA 0.9500
C7A H7AA 0.9500
C27A H27D 0.9800
C27A H27E 0.9800
C27A H27F 0.9800
C26B H26D 0.9800
C26B H26E 0.9800
C26B H26F 0.9800
C25A H25D 0.9800
C25A H25E 0.9800
C25A H25F 0.9800
C31B H31G 0.9800
C31B H31D 0.9800
C31B H31E 0.9800

loop_
_geom_torsion_atom_site_label_1
_geom_torsion_atom_site_label_2
_geom_torsion_atom_site_label_3
_geom_torsion_atom_site_label_4
_geom_torsion
C14A Fe1A C10A C11A 119.6(4)
C19A Fe1A C10A C11A -152.0(3)
C18A Fe1A C10A C11A 170.2(3)
C15A Fe1A C10A C11A -107.7(3)
C13A Fe1A C10A C11A 81.4(3)
C12A Fe1A C10A C11A 37.7(3)
C16A Fe1A C10A C11A -67.3(4)
C14A Fe1A C10A C9A -115.2(5)
C19A Fe1A C10A C9A -26.8(5)
C11A Fe1A C10A C9A 125.2(5)
C18A Fe1A C10A C9A -64.6(6)
C15A Fe1A C10A C9A 17.5(5)
C13A Fe1A C10A C9A -153.4(5)
C12A Fe1A C10A C9A 163.0(5)
C16A Fe1A C10A C9A 57.9(5)
C19A Fe1A C10A C14A 88.4(3)
C11A Fe1A C10A C14A -119.6(4)
C18A Fe1A C10A C14A 50.6(5)
C15A Fe1A C10A C14A 132.7(3)
C13A Fe1A C10A C14A -38.2(3)
C12A Fe1A C10A C14A -81.9(3)
C16A Fe1A C10A C14A 173.1(3)
C19B Fe1B C14B C13B -134.4(3)
C11B Fe1B C14B C13B 81.5(3)
C10B Fe1B C14B C13B 119.1(4)
C18B Fe1B C14B C13B -90.9(3)
C17B Fe1B C14B C13B -55.5(5)
C15B Fe1B C14B C13B -172.5(3)
C12B Fe1B C14B C13B 38.4(3)
C19B Fe1B C14B C10B 106.5(3)
C11B Fe1B C14B C10B -37.6(3)
C18B Fe1B C14B C10B 149.9(3)
C17B Fe1B C14B C10B -174.7(3)
C15B Fe1B C14B C10B 68.3(4)
C12B Fe1B C14B C10B -80.8(3)
C13B Fe1B C14B C10B -119.1(4)
C19B Fe1B C14B C23B -13.8(5)
C11B Fe1B C14B C23B -157.9(5)
C10B Fe1B C14B C23B -120.2(5)
C18B Fe1B C14B C23B 29.7(5)
C17B Fe1B C14B C23B 65.1(6)
C15B Fe1B C14B C23B -51.9(5)
C12B Fe1B C14B C23B 159.0(5)
C13B Fe1B C14B C23B 120.6(5)
C11A C10A C14A C13A 2.5(6)
C9A C10A C14A C13A 178.2(4)
Fe1A C10A C14A C13A 61.4(3)
C11A C10A C14A C23A -178.9(5)
C9A C10A C14A C23A -3.3(8)
Fe1A C10A C14A C23A -120.1(5)
C11A C10A C14A Fe1A -58.8(3)
C9A C10A C14A Fe1A 116.8(5)
C19A Fe1A C14A C13A 132.6(3)
C10A Fe1A C14A C13A -117.4(4)
C11A Fe1A C14A C13A -79.9(3)
C18A Fe1A C14A C13A 89.1(3)
C17A Fe1A C14A C13A 54.6(5)
C15A Fe1A C14A C13A 171.6(3)
C12A Fe1A C14A C13A -36.7(3)
C19A Fe1A C14A C10A -110.0(3)
C11A Fe1A C14A C10A 37.5(3)
C18A Fe1A C14A C10A -153.5(3)
C17A Fe1A C14A C10A 172.0(3)
C15A Fe1A C14A C10A -71.0(4)
C13A Fe1A C14A C10A 117.4(4)
C12A Fe1A C14A C10A 80.7(3)
C19A Fe1A C14A C23A 9.1(5)
C10A Fe1A C14A C23A 119.1(5)
C11A Fe1A C14A C23A 156.6(5)
C18A Fe1A C14A C23A -34.4(5)
C17A Fe1A C14A C23A -69.0(6)
C15A Fe1A C14A C23A 48.1(5)
C13A Fe1A C14A C23A -123.5(6)
C12A Fe1A C14A C23A -160.2(5)
C14B Fe1B C15B C19B 63.5(4)
C11B Fe1B C15B C19B 148.9(3)
C10B Fe1B C15B C19B 105.1(3)
C18B Fe1B C15B C19B -37.6(3)
C17B Fe1B C15B C19B -81.1(3)
C16B Fe1B C15B C19B -119.1(4)
C12B Fe1B C15B C19B -174.0(4)
C14B Fe1B C15B C16B -177.4(3)
C19B Fe1B C15B C16B 119.1(4)
C11B Fe1B C15B C16B -92.0(3)
C10B Fe1B C15B C16B -135.8(3)
C18B Fe1B C15B C16B 81.5(3)
C17B Fe1B C15B C16B 37.9(3)
C12B Fe1B C15B C16B -54.9(5)
C14B Fe1B C15B C24B -56.5(5)
C19B Fe1B C15B C24B -120.0(6)
C11B Fe1B C15B C24B 28.9(5)
C10B Fe1B C15B C24B -14.9(5)
C18B Fe1B C15B C24B -157.6(5)
C17B Fe1B C15B C24B 158.8(5)
C16B Fe1B C15B C24B 120.9(6)
C12B Fe1B C15B C24B 66.0(6)
C13B C14B C10B C11B -1.6(5)
C23B C14B C10B C11B 178.9(5)
Fe1B C14B C10B C11B 59.4(3)
C13B C14B C10B C9B -176.7(4)
C23B C14B C10B C9B 3.9(8)
Fe1B C14B C10B C9B -115.6(5)
C13B C14B C10B Fe1B -61.0(3)
C23B C14B C10B Fe1B 119.5(5)
C14B Fe1B C10B C11B -118.5(4)
C19B Fe1B C10B C11B 150.0(3)
C18B Fe1B C10B C11B -172.8(3)
C15B Fe1B C10B C11B 106.0(3)
C16B Fe1B C10B C11B 66.4(4)
C12B Fe1B C10B C11B -36.9(3)
C13B Fe1B C10B C11B -81.0(3)
C14B Fe1B C10B C9B 115.8(5)
C19B Fe1B C10B C9B 24.3(5)
C11B Fe1B C10B C9B -125.7(5)
C18B Fe1B C10B C9B 61.5(6)
C15B Fe1B C10B C9B -19.7(5)
C16B Fe1B C10B C9B -59.3(5)
C12B Fe1B C10B C9B -162.6(5)
C13B Fe1B C10B C9B 153.3(5)
C19B Fe1B C10B C14B -91.4(3)
C11B Fe1B C10B C14B 118.5(4)
C18B Fe1B C10B C14B -54.2(5)
C15B Fe1B C10B C14B -135.4(3)
C16B Fe1B C10B C14B -175.1(3)
C12B Fe1B C10B C14B 81.6(3)
C13B Fe1B C10B C14B 37.6(3)
C9A C10A C11A C12A -177.4(5)
C14A C10A C11A C12A -2.2(6)
Fe1A C10A C11A C12A -60.7(4)
C9A C10A C11A C20A 7.1(9)
C14A C10A C11A C20A -177.8(4)
Fe1A C10A C11A C20A 123.7(5)
C9A C10A C11A Fe1A -116.7(6)
C14A C10A C11A Fe1A 58.5(3)
C14A Fe1A C11A C12A 80.3(3)
C19A Fe1A C11A C12A 173.6(4)
C10A Fe1A C11A C12A 118.5(4)
C17A Fe1A C11A C12A -66.4(4)
C15A Fe1A C11A C12A -150.4(3)
C13A Fe1A C11A C12A 36.9(3)
C16A Fe1A C11A C12A -106.8(3)
C14A Fe1A C11A C10A -38.2(3)
C19A Fe1A C11A C10A 55.2(5)
C18A Fe1A C11A C10A -151.8(9)
C17A Fe1A C11A C10A 175.2(3)
C15A Fe1A C11A C10A 91.1(3)
C13A Fe1A C11A C10A -81.5(3)
C12A Fe1A C11A C10A -118.5(4)
C16A Fe1A C11A C10A 134.8(3)
C14A Fe1A C11A C20A -158.1(5)
C19A Fe1A C11A C20A -64.7(7)
C10A Fe1A C11A C20A -119.9(6)
C17A Fe1A C11A C20A 55.3(6)
C15A Fe1A C11A C20A -28.8(5)
C13A Fe1A C11A C20A 158.6(5)
C12A Fe1A C11A C20A 121.6(6)
C16A Fe1A C11A C20A 14.8(5)
C14A Fe1A C15A C19A -65.7(4)
C10A Fe1A C15A C19A -108.1(3)
C11A Fe1A C15A C19A -152.8(3)
C18A Fe1A C15A C19A 37.8(3)
C17A Fe1A C15A C19A 80.7(3)
C12A Fe1A C15A C19A 170.3(4)
C16A Fe1A C15A C19A 118.2(4)
C14A Fe1A C15A C16A 176.1(3)
C19A Fe1A C15A C16A -118.2(4)
C10A Fe1A C15A C16A 133.7(3)
C11A Fe1A C15A C16A 89.0(3)
C18A Fe1A C15A C16A -80.5(3)
C17A Fe1A C15A C16A -37.5(3)
C12A Fe1A C15A C16A 52.1(5)
C14A Fe1A C15A C24A 55.3(6)
C19A Fe1A C15A C24A 120.9(6)
C10A Fe1A C15A C24A 12.9(5)
C11A Fe1A C15A C24A -31.8(5)
C18A Fe1A C15A C24A 158.7(5)
C17A Fe1A C15A C24A -158.4(5)
C12A Fe1A C15A C24A -68.7(6)
C16A Fe1A C15A C24A -120.8(6)
C2A N1A C3A N2A -1.2(7)
C28A N1A C3A N2A -176.9(4)
C2A N1A C3A S1A 180.0(3)
C28A N1A C3A S1A 4.3(6)
C24A C15A C19A C18A 177.5(5)
Fe1A C15A C19A C18A -60.3(3)
C16A C15A C19A Fe1A 60.1(3)
C24A C15A C19A Fe1A -122.1(5)
C14A Fe1A C19A C15A 135.5(3)
C10A Fe1A C19A C15A 90.7(3)
C11A Fe1A C19A C15A 53.3(5)
C18A Fe1A C19A C15A -119.1(4)
C17A Fe1A C19A C15A -82.1(3)
C13A Fe1A C19A C15A 175.0(3)
C16A Fe1A C19A C15A -38.2(3)
C14A Fe1A C19A C18A -105.4(3)
C10A Fe1A C19A C18A -150.3(3)
C11A Fe1A C19A C18A 172.3(4)
C17A Fe1A C19A C18A 37.0(3)
C15A Fe1A C19A C18A 119.1(4)
C13A Fe1A C19A C18A -65.9(4)
C16A Fe1A C19A C18A 80.9(3)
C3A N1A C28A C29A 84.9(5)
C2A N1A C28A C29A -91.1(5)
C10B C14B C13B C12B 1.0(5)
C23B C14B C13B C12B -179.5(4)
Fe1B C14B C13B C12B -58.6(3)
C10B C14B C13B C22B -177.6(4)
C23B C14B C13B C22B 1.8(8)
Fe1B C14B C13B C22B 122.8(5)
C10B C14B C13B Fe1B 59.6(3)
C23B C14B C13B Fe1B -120.9(5)
C19B Fe1B C13B C14B 67.2(4)
C11B Fe1B C13B C14B -82.0(3)
C10B Fe1B C13B C14B -38.6(3)
C18B Fe1B C13B C14B 104.7(3)
C17B Fe1B C13B C14B 147.5(3)
C16B Fe1B C13B C14B -178.2(3)
C12B Fe1B C13B C14B -118.4(4)
C14B Fe1B C13B C12B 118.4(4)
C19B Fe1B C13B C12B -174.4(3)
C11B Fe1B C13B C12B 36.4(3)
C10B Fe1B C13B C12B 79.7(3)
C18B Fe1B C13B C12B -136.9(3)
C17B Fe1B C13B C12B -94.2(3)
C16B Fe1B C13B C12B -59.8(4)
C14B Fe1B C13B C22B -121.1(6)
C19B Fe1B C13B C22B -53.9(5)
C11B Fe1B C13B C22B 156.9(5)
C10B Fe1B C13B C22B -159.7(5)
C18B Fe1B C13B C22B -16.4(5)
C17B Fe1B C13B C22B 26.4(5)
C16B Fe1B C13B C22B 60.7(6)
C12B Fe1B C13B C22B 120.5(6)
C14A Fe1A C17A C18A 53.9(5)
C19A Fe1A C17A C18A -37.8(3)
C11A Fe1A C17A C18A 170.6(3)
C15A Fe1A C17A C18A -81.9(3)
C13A Fe1A C17A C18A 89.2(3)
C12A Fe1A C17A C18A 132.1(3)
C16A Fe1A C17A C18A -119.4(4)
C14A Fe1A C17A C16A 173.3(3)
C19A Fe1A C17A C16A 81.6(3)
C11A Fe1A C17A C16A -70.0(4)
C18A Fe1A C17A C16A 119.4(4)
C15A Fe1A C17A C16A 37.5(3)
C13A Fe1A C17A C16A -151.4(3)
C12A Fe1A C17A C16A -108.5(3)
C14A Fe1A C17A C26A -66.8(6)
C19A Fe1A C17A C26A -158.5(5)
C11A Fe1A C17A C26A 49.9(5)
C18A Fe1A C17A C26A -120.8(6)
C15A Fe1A C17A C26A 157.4(5)
C13A Fe1A C17A C26A -31.6(5)
C12A Fe1A C17A C26A 11.4(5)
C16A Fe1A C17A C26A 119.9(6)
C3B N1B C28B C29B -85.4(5)
C2B N1B C28B C29B 91.6(5)
C24B C15B C16B C17B 178.0(4)
Fe1B C15B C16B C17B -59.1(3)
C19B C15B C16B C25B -179.5(4)
Fe1B C15B C16B C25B 122.2(5)
C19B C15B C16B Fe1B 58.3(3)
C24B C15B C16B Fe1B -122.9(5)
C19B Fe1B C16B C15B -37.8(3)
C11B Fe1B C16B C15B 106.1(3)
C10B Fe1B C16B C15B 66.7(4)
C18B Fe1B C16B C15B -81.6(3)
C17B Fe1B C16B C15B -118.9(4)
C12B Fe1B C16B C15B 149.4(3)
C13B Fe1B C16B C15B -172.1(3)
C19B Fe1B C16B C17B 81.1(3)
C11B Fe1B C16B C17B -135.0(3)
C10B Fe1B C16B C17B -174.4(3)
C18B Fe1B C16B C17B 37.3(3)
C15B Fe1B C16B C17B 118.9(4)
C12B Fe1B C16B C17B -91.7(3)
C13B Fe1B C16B C17B -53.2(4)
C19B Fe1B C16B C25B -157.5(5)
C11B Fe1B C16B C25B -13.7(5)
C10B Fe1B C16B C25B -53.1(6)
C18B Fe1B C16B C25B 158.7(5)
C17B Fe1B C16B C25B 121.4(6)
C15B Fe1B C16B C25B -119.7(6)
C12B Fe1B C16B C25B 29.7(5)
C13B Fe1B C16B C25B 68.2(6)
C16A C17A C18A C19A -1.2(6)
C26A C17A C18A C19A -176.8(4)
Fe1A C17A C18A C19A 58.8(4)
C16A C17A C18A C27A 178.4(4)
C26A C17A C18A C27A 2.9(8)
Fe1A C17A C18A C27A -121.6(5)
C16A C17A C18A Fe1A -60.0(3)
C26A C17A C18A Fe1A 124.4(5)
Fe1A C19A C18A C17A -59.7(4)
C15A C19A C18A C27A -178.8(4)
Fe1A C19A C18A C27A 120.7(5)
C15A C19A C18A Fe1A 60.5(3)
C14A Fe1A C18A C17A -149.2(3)
C19A Fe1A C18A C17A 119.5(4)
C10A Fe1A C18A C17A 176.4(3)
C15A Fe1A C18A C17A 81.7(3)
C13A Fe1A C18A C17A -106.4(3)
C12A Fe1A C18A C17A -67.5(4)
C16A Fe1A C18A C17A 37.8(3)
C14A Fe1A C18A C19A 91.3(3)
C10A Fe1A C18A C19A 56.9(5)
C11A Fe1A C18A C19A -159.2(9)
C17A Fe1A C18A C19A -119.5(4)
C15A Fe1A C18A C19A -37.8(3)
C13A Fe1A C18A C19A 134.1(3)
C12A Fe1A C18A C19A 173.0(3)
C16A Fe1A C18A C19A -81.7(3)
C14A Fe1A C18A C27A -27.3(5)
C19A Fe1A C18A C27A -118.6(6)
C10A Fe1A C18A C27A -61.7(6)
C17A Fe1A C18A C27A 121.9(6)
C15A Fe1A C18A C27A -156.5(5)
C13A Fe1A C18A C27A 15.5(5)
C12A Fe1A C18A C27A 54.4(6)
C16A Fe1A C18A C27A 159.7(5)
C28B N1B C3B N2B 176.0(4)
C2B N1B C3B S1B -179.5(4)
C28B N1B C3B S1B -2.9(6)
C18A C17A C16A C15A 1.1(6)
C26A C17A C16A C15A 176.7(4)
Fe1A C17A C16A C15A -58.5(3)
C18A C17A C16A C25A -178.6(4)
C26A C17A C16A C25A -3.0(8)
Fe1A C17A C16A C25A 121.7(5)
C18A C17A C16A Fe1A 59.6(3)
C26A C17A C16A Fe1A -124.7(5)
C24A C15A C16A C17A -178.3(4)
Fe1A C15A C16A C17A 58.5(3)
C19A C15A C16A C25A 179.2(4)
C24A C15A C16A C25A 1.4(8)
Fe1A C15A C16A C25A -121.8(5)
C19A C15A C16A Fe1A -59.0(3)
C24A C15A C16A Fe1A 123.2(5)
C19A Fe1A C16A C17A -81.2(3)
C10A Fe1A C16A C17A 171.7(3)
C11A Fe1A C16A C17A 131.5(3)
C18A Fe1A C16A C17A -37.1(3)
C15A Fe1A C16A C17A -119.5(4)
C13A Fe1A C16A C17A 51.6(5)
C12A Fe1A C16A C17A 88.2(3)
C19A Fe1A C16A C15A 38.3(3)
C10A Fe1A C16A C15A -68.9(4)
C11A Fe1A C16A C15A -109.0(3)
C18A Fe1A C16A C15A 82.4(3)
C17A Fe1A C16A C15A 119.5(4)
C13A Fe1A C16A C15A 171.0(3)
C12A Fe1A C16A C15A -152.3(3)
C19A Fe1A C16A C25A 158.0(5)
C10A Fe1A C16A C25A 50.8(6)
C11A Fe1A C16A C25A 10.7(5)
C18A Fe1A C16A C25A -157.9(5)
C17A Fe1A C16A C25A -120.8(6)
C15A Fe1A C16A C25A 119.7(6)
C13A Fe1A C16A C25A -69.3(6)
C12A Fe1A C16A C25A -32.6(5)
N1B C3B N2B C4B 4.7(7)
S1B C3B N2B C4B -176.4(4)
N1B C3B N2B C30B -176.6(4)
S1B C3B N2B C30B 2.4(6)
N1A C3A N2A C4A -3.1(7)
S1A C3A N2A C4A 175.8(4)
N1A C3A N2A C30A 178.6(4)
S1A C3A N2A C30A -2.6(6)
C10A C14A C13A C12A -1.9(5)
C23A C14A C13A C12A 179.6(5)
Fe1A C14A C13A C12A 58.3(3)
C10A C14A C13A C22A 176.7(4)
C23A C14A C13A C22A -1.9(8)
Fe1A C14A C13A C22A -123.2(5)
C10A C14A C13A Fe1A -60.2(3)
C23A C14A C13A Fe1A 121.3(5)
C19A Fe1A C13A C14A -68.2(4)
C10A Fe1A C13A C14A 39.6(3)
C11A Fe1A C13A C14A 84.0(3)
C18A Fe1A C13A C14A -106.9(3)
C17A Fe1A C13A C14A -149.0(3)
C12A Fe1A C13A C14A 120.8(4)
C16A Fe1A C13A C14A 177.1(3)
C14A Fe1A C13A C12A -120.8(4)
C19A Fe1A C13A C12A 170.9(3)
C10A Fe1A C13A C12A -81.3(3)
C11A Fe1A C13A C12A -36.8(3)
C18A Fe1A C13A C12A 132.3(3)
C17A Fe1A C13A C12A 90.1(3)
C16A Fe1A C13A C12A 56.3(5)
C14A Fe1A C13A C22A 118.3(6)
C19A Fe1A C13A C22A 50.1(6)
C10A Fe1A C13A C22A 157.9(5)
C11A Fe1A C13A C22A -157.7(5)
C18A Fe1A C13A C22A 11.4(5)
C17A Fe1A C13A C22A -30.7(5)
C12A Fe1A C13A C22A -120.8(6)
C16A Fe1A C13A C22A -64.6(6)
C9B C10B C11B C12B 176.1(5)
C14B C10B C11B C12B 1.6(6)
Fe1B C10B C11B C12B 60.4(4)
C9B C10B C11B C20B -8.4(9)
C14B C10B C11B C20B 177.1(4)
Fe1B C10B C11B C20B -124.1(5)
C9B C10B C11B Fe1B 115.7(6)
C14B C10B C11B Fe1B -58.8(3)
C14B Fe1B C11B C12B -81.1(3)
C19B Fe1B C11B C12B -174.7(3)
C10B Fe1B C11B C12B -120.1(4)
C17B Fe1B C11B C12B 63.9(4)
C15B Fe1B C11B C12B 148.0(3)
C16B Fe1B C11B C12B 104.0(3)
C13B Fe1B C11B C12B -37.2(3)
C14B Fe1B C11B C10B 39.0(3)
C19B Fe1B C11B C10B -54.7(5)
C17B Fe1B C11B C10B -176.0(3)
C15B Fe1B C11B C10B -91.9(3)
C16B Fe1B C11B C10B -135.9(3)
C12B Fe1B C11B C10B 120.1(4)
C13B Fe1B C11B C10B 82.9(3)
C14B Fe1B C11B C20B 160.7(5)
C19B Fe1B C11B C20B 67.0(6)
C10B Fe1B C11B C20B 121.7(6)
C17B Fe1B C11B C20B -54.3(6)
C15B Fe1B C11B C20B 29.8(5)
C16B Fe1B C11B C20B -14.2(5)
C12B Fe1B C11B C20B -118.2(6)
C13B Fe1B C11B C20B -155.4(5)
C25B C16B C17B C18B 179.1(4)
Fe1B C16B C17B C18B -59.0(3)
C15B C16B C17B C26B -176.7(4)
C25B C16B C17B C26B 2.0(8)
Fe1B C16B C17B C26B 123.9(5)
C15B C16B C17B Fe1B 59.4(3)
C25B C16B C17B Fe1B -121.9(5)
C14B Fe1B C17B C18B -55.7(5)
C19B Fe1B C17B C18B 37.7(3)
C11B Fe1B C17B C18B -173.0(3)
C15B Fe1B C17B C18B 81.6(3)
C16B Fe1B C17B C18B 119.4(4)
C12B Fe1B C17B C18B -135.2(3)
C13B Fe1B C17B C18B -91.3(3)
C14B Fe1B C17B C16B -175.1(3)
C19B Fe1B C17B C16B -81.7(3)
C11B Fe1B C17B C16B 67.5(4)
C18B Fe1B C17B C16B -119.4(4)
C15B Fe1B C17B C16B -37.8(3)
C12B Fe1B C17B C16B 105.3(3)
C13B Fe1B C17B C16B 149.2(3)
C14B Fe1B C17B C26B 65.7(6)
C19B Fe1B C17B C26B 159.1(5)
C11B Fe1B C17B C26B -51.6(5)
C18B Fe1B C17B C26B 121.4(6)
C15B Fe1B C17B C26B -157.0(5)
C16B Fe1B C17B C26B -119.1(6)
C12B Fe1B C17B C26B -13.8(5)
C13B Fe1B C17B C26B 30.1(5)
C3B N2B C4B O2B 175.1(4)
C30B N2B C4B O2B -3.6(7)
C3B N2B C4B C1B -5.8(7)
C30B N2B C4B C1B 175.5(4)
C5B C1B C4B O2B 1.7(8)
C2B C1B C4B O2B -178.1(5)
C5B C1B C4B N2B -177.3(4)
C2B C1B C4B N2B 2.8(7)
C16B C15B C19B C18B 1.0(5)
C24B C15B C19B C18B -177.9(4)
Fe1B C15B C19B C18B 60.1(3)
C16B C15B C19B Fe1B -59.1(3)
C24B C15B C19B Fe1B 122.1(5)
C14B Fe1B C19B C18B 102.8(3)
C11B Fe1B C19B C18B -176.2(3)
C10B Fe1B C19B C18B 148.0(3)
C17B Fe1B C19B C18B -37.5(3)
C15B Fe1B C19B C18B -119.3(4)
C16B Fe1B C19B C18B -81.5(3)
C13B Fe1B C19B C18B 63.1(4)
C14B Fe1B C19B C15B -137.9(3)
C11B Fe1B C19B C15B -56.9(5)
C10B Fe1B C19B C15B -92.7(3)
C18B Fe1B C19B C15B 119.3(4)
C17B Fe1B C19B C15B 81.8(3)
C16B Fe1B C19B C15B 37.8(3)
C13B Fe1B C19B C15B -177.6(3)
C3A N2A C4A O2A -175.7(4)
C30A N2A C4A O2A 2.8(7)
C3A N2A C4A C1A 5.2(7)
C30A N2A C4A C1A -176.4(4)
O2A C4A C1A C5A -2.5(8)
N2A C4A C1A C5A 176.6(4)
O2A C4A C1A C2A 177.7(5)
N2A C4A C1A C2A -3.2(7)
C15B C19B C18B C17B -0.7(6)
Fe1B C19B C18B C17B 59.9(3)
C15B C19B C18B C27B 177.8(4)
Fe1B C19B C18B C27B -121.6(5)
C15B C19B C18B Fe1B -60.6(3)
C26B C17B C18B C19B 177.2(4)
Fe1B C17B C18B C19B -59.3(3)
C16B C17B C18B C27B -178.3(4)
C26B C17B C18B C27B -1.3(8)
Fe1B C17B C18B C27B 122.2(5)
C16B C17B C18B Fe1B 59.5(3)
C26B C17B C18B Fe1B -123.5(5)
C14B Fe1B C18B C19B -93.5(3)
C10B Fe1B C18B C19B -57.4(5)
C17B Fe1B C18B C19B 119.3(4)
C15B Fe1B C18B C19B 37.7(3)
C16B Fe1B C18B C19B 81.5(3)
C12B Fe1B C18B C19B -174.8(3)
C13B Fe1B C18B C19B -136.8(3)
C14B Fe1B C18B C17B 147.3(3)
C19B Fe1B C18B C17B -119.3(4)
C10B Fe1B C18B C17B -176.6(3)
C15B Fe1B C18B C17B -81.6(3)
C16B Fe1B C18B C17B -37.7(3)
C12B Fe1B C18B C17B 66.0(4)
C13B Fe1B C18B C17B 103.9(3)
C14B Fe1B C18B C27B 26.7(5)
C19B Fe1B C18B C27B 120.2(6)
C10B Fe1B C18B C27B 62.8(6)
C17B Fe1B C18B C27B -120.6(6)
C15B Fe1B C18B C27B 157.8(5)
C16B Fe1B C18B C27B -158.3(5)
C12B Fe1B C18B C27B -54.6(6)
C13B Fe1B C18B C27B -16.6(5)
C10B C11B C12B C13B -1.0(6)
C20B C11B C12B C13B -176.7(4)
Fe1B C11B C12B C13B 58.6(4)
C10B C11B C12B C21B 177.1(5)
C20B C11B C12B C21B 1.4(9)
Fe1B C11B C12B C21B -123.3(5)
C10B C11B C12B Fe1B -59.6(4)
C20B C11B C12B Fe1B 124.7(5)
C22B C13B C12B C11B 178.6(4)
Fe1B C13B C12B C11B -57.8(4)
C14B C13B C12B C21B -178.3(4)
Fe1B C13B C12B C21B 124.0(5)
C14B C13B C12B Fe1B 57.7(3)
C22B C13B C12B Fe1B -123.6(5)
C14B Fe1B C12B C11B 82.6(3)
C10B Fe1B C12B C11B 37.2(3)
C18B Fe1B C12B C11B -175.8(3)
C17B Fe1B C12B C11B -137.0(3)
C15B Fe1B C12B C11B -57.5(5)
C16B Fe1B C12B C11B -93.3(3)
C13B Fe1B C12B C11B 120.8(4)
C14B Fe1B C12B C13B -38.2(3)
C11B Fe1B C12B C13B -120.8(4)
C10B Fe1B C12B C13B -83.6(3)
C18B Fe1B C12B C13B 63.4(4)
C17B Fe1B C12B C13B 102.1(3)
C15B Fe1B C12B C13B -178.3(3)
C16B Fe1B C12B C13B 145.9(3)
C14B Fe1B C12B C21B -155.3(5)
C11B Fe1B C12B C21B 122.1(6)
C10B Fe1B C12B C21B 159.3(5)
C18B Fe1B C12B C21B -53.7(6)
C17B Fe1B C12B C21B -15.0(5)
C15B Fe1B C12B C21B 64.6(6)
C16B Fe1B C12B C21B 28.8(5)
C13B Fe1B C12B C21B -117.1(6)
C2A C1A C5A C6A 1.8(8)
C4A C1A C5A C6A -178.0(4)
C3B N1B C2B O1B 178.8(4)
C28B N1B C2B O1B 2.1(7)
C3B N1B C2B C1B -1.8(7)
C28B N1B C2B C1B -178.5(4)
C4B C1B C2B O1B 180.0(5)
C5B C1B C2B N1B -179.2(4)
C11B C10B C9B C8B 8.6(10)
C14B C10B C9B C8B -177.6(5)
Fe1B C10B C9B C8B 98.5(6)
C4B N2B C30B C31B 93.8(5)
C3B N2B C30B C31B -85.1(5)
C2B C1B C5B C6B -1.8(9)
C4B C1B C5B C6B 178.4(5)
C3A N1A C2A O1A -177.7(4)
C28A N1A C2A O1A -2.0(6)
C3A N1A C2A C1A 2.8(7)
C28A N1A C2A C1A 178.6(4)
C4A C1A C2A O1A -179.8(5)
C5A C1A C2A N1A 179.7(4)
C3A N2A C30A C31A 85.5(5)
C4A N2A C30A C31A -93.0(5)
C1A C5A C6A C7A -177.6(5)
C10B C9B C8B C7B 179.9(5)
C6B C7B C8B C9B 178.1(5)
C10A C11A C12A C13A 1.1(6)
C20A C11A C12A C13A 176.6(4)
Fe1A C11A C12A C13A -58.7(3)
C10A C11A C12A C21A -177.3(4)
C20A C11A C12A C21A -1.8(8)
Fe1A C11A C12A C21A 123.0(5)
C10A C11A C12A Fe1A 59.8(4)
C20A C11A C12A Fe1A -124.7(5)
C22A C13A C12A C11A -178.0(5)
Fe1A C13A C12A C11A 58.1(3)
C14A C13A C12A C21A 178.9(5)
Fe1A C13A C12A C21A -123.5(5)
C14A C13A C12A Fe1A -57.6(3)
C22A C13A C12A Fe1A 123.9(5)
C14A Fe1A C12A C11A -83.7(3)
C10A Fe1A C12A C11A -38.6(3)
C18A Fe1A C12A C11A 172.1(3)
C17A Fe1A C12A C11A 133.7(3)
C15A Fe1A C12A C11A 55.9(5)
C13A Fe1A C12A C11A -120.4(4)
C16A Fe1A C12A C11A 90.5(3)
C14A Fe1A C12A C13A 36.7(3)
C10A Fe1A C12A C13A 81.9(3)
C11A Fe1A C12A C13A 120.4(4)
C18A Fe1A C12A C13A -67.5(4)
C17A Fe1A C12A C13A -105.9(3)
C15A Fe1A C12A C13A 176.3(3)
C16A Fe1A C12A C13A -149.0(3)
C14A Fe1A C12A C21A 156.3(5)
C19A Fe1A C12A C21A 78.3(13)
C10A Fe1A C12A C21A -158.6(5)
C11A Fe1A C12A C21A -120.0(6)
C18A Fe1A C12A C21A 52.1(6)
C17A Fe1A C12A C21A 13.7(5)
C15A Fe1A C12A C21A -64.1(6)
C13A Fe1A C12A C21A 119.6(6)
C16A Fe1A C12A C21A -29.5(5)
C8B C7B C6B C5B -179.3(4)
C1B C5B C6B C7B 179.1(5)
C7A C8A C9A C10A 177.9(5)
C11A C10A C9A C8A -6.5(9)
C14A C10A C9A C8A 178.9(5)
Fe1A C10A C9A C8A -96.7(6)
C5A C6A C7A C8A 178.3(4)
C9A C8A C7A C6A -176.4(5)
